data_2311296
loop_
_publ_author_name
'Joo, Hea-Chung'
'Park, Ki-Min'
'Lee, Uk'

_publ_section_title
;
 Crystal structure of undeca-potassium bis-[\a-hemi-penta-hydrogen
 hexa-molybdoplatinate(IV)] dodeca-hydrate.
;
_journal_issue 'Pt 8'
_journal_name_full 'Acta crystallographica. Section E, Crystallographic communications'
_journal_page_first 986
_journal_page_last 988
_journal_paper_doi 10.1107/S2056989015014188
_journal_volume 71
_journal_year 2015
_chemical_formula_iupac 'K11 [H2.5 Pt Mo6 O24]2, 12H2 O'
_chemical_formula_moiety '5.5(K +), H2.5 Pt Mo6 O24 5.5-, 6(H2 O)'
_chemical_formula_sum 'H14.5 K5.5 Mo6 O30 Pt'
_chemical_formula_weight 1480.40
_chemical_name_systematic
;
Undecapotassium bis[\a-hemipentahydrogen
hexamolybdoplatinate(IV)] dodecahydrate
;
_space_group_crystal_system orthorhombic
_space_group_IT_number 64
_space_group_name_Hall '-C 2ac 2'
_space_group_name_H-M_alt 'C m c e'
_atom_sites_solution_hydrogens difmap
_atom_sites_solution_primary direct
_atom_sites_solution_secondary difmap
_cell_angle_alpha 90
_cell_angle_beta 90
_cell_angle_gamma 90
_cell_formula_units_Z 8
_cell_length_a 16.8552(4)
_cell_length_b 22.7112(7)
_cell_length_c 15.5503(4)
_cell_measurement_reflns_used 3642
_cell_measurement_temperature 173(2)
_cell_measurement_theta_max 28.24
_cell_measurement_theta_min 2.42
_cell_volume 5952.7(3)
_computing_cell_refinement
;
<i>SAINT</i> (Bruker, 2009)
;
_computing_data_collection
;
<i>APEX2</i> (Bruker, 2009)
;
_computing_data_reduction
;
<i>SAINT</i> (Bruker, 2009)
;
_computing_molecular_graphics
;
ORTEP-3 for Windows (Farrugia, 2012) and DIAMOND (Brandenburg,
1998)
;
_computing_publication_material
;
<i>SHELXL2014</i> (Sheldrick, 2015)
;
_computing_structure_refinement
;
<i>SHELXL2014</i> (Sheldrick, 2015)
;
_computing_structure_solution
;
<i>SHELXS2014</i> (Sheldrick, 2008)
;
_diffrn_ambient_temperature 173(2)
_diffrn_detector_area_resol_mean 10.0
_diffrn_measured_fraction_theta_full 0.999
_diffrn_measured_fraction_theta_max 0.998
_diffrn_measurement_device_type 'Bruker SMART APEXII CCD'
_diffrn_measurement_method '\f and \w scans'
_diffrn_radiation_type MoK\a
_diffrn_radiation_wavelength 0.71073
_diffrn_reflns_av_R_equivalents 0.0440
_diffrn_reflns_limit_h_max 22
_diffrn_reflns_limit_h_min -22
_diffrn_reflns_limit_k_max 17
_diffrn_reflns_limit_k_min -30
_diffrn_reflns_limit_l_max 20
_diffrn_reflns_limit_l_min -16
_diffrn_reflns_number 16741
_diffrn_reflns_theta_full 25.242
_diffrn_reflns_theta_max 28.310
_diffrn_reflns_theta_min 1.995
_exptl_absorpt_coefficient_mu 8.004
_exptl_absorpt_correction_T_max 0.7457
_exptl_absorpt_correction_T_min 0.4236
_exptl_absorpt_correction_type multi-scan
_exptl_absorpt_process_details
;
(<i>SADABS</i>; Bruker, 2009)
;
_exptl_crystal_colour 'pale yellow'
_exptl_crystal_density_diffrn 3.304
_exptl_crystal_density_method 'not measured'
_exptl_crystal_description block
_exptl_crystal_F_000 5512
_exptl_crystal_size_max 0.251
_exptl_crystal_size_mid 0.153
_exptl_crystal_size_min 0.139
_refine_diff_density_max 1.503
_refine_diff_density_min -1.322
_refine_ls_extinction_method none
_refine_ls_goodness_of_fit_ref 1.058
_refine_ls_hydrogen_treatment mixed
_refine_ls_matrix_type full
_refine_ls_number_parameters 264
_refine_ls_number_reflns 3826
_refine_ls_number_restraints 14
_refine_ls_restrained_S_all 1.057
_refine_ls_R_factor_all 0.0391
_refine_ls_R_factor_gt 0.0306
_refine_ls_shift/su_max 0.001
_refine_ls_shift/su_mean 0.000
_refine_ls_structure_factor_coef Fsqd
_refine_ls_weighting_details 'w=1/[\s^2^(Fo^2^)+(0.0297P)^2^+46.2991P] where P=(Fo^2^+2Fc^2^)/3'
_refine_ls_weighting_scheme calc
_refine_ls_wR_factor_gt 0.0722
_refine_ls_wR_factor_ref 0.0761
_reflns_number_gt 3257
_reflns_number_total 3826
_reflns_threshold_expression 'I > 2\s(I)'
_cod_data_source_file br2251sup1.cif
_cod_data_source_block I
_cod_original_sg_symbol_Hall '-C 2bc 2'
_cod_original_formula_sum 'H14.50 K5.50 Mo6 O30 Pt'
_cod_database_code 2311296
_shelx_space_group_comment
;
The symmetry employed for this shelxl refinement is uniquely defined
by the following loop, which should always be used as a source of
symmetry information in preference to the above space-group names.
They are only intended as comments.
;

loop_
_space_group_symop_operation_xyz
'x, y, z'
'-x, -y+1/2, z+1/2'
'x, -y, -z'
'-x, y+1/2, -z+1/2'
'x+1/2, y+1/2, z'
'-x+1/2, -y+1, z+1/2'
'x+1/2, -y+1/2, -z'
'-x+1/2, y+1, -z+1/2'
'-x, -y, -z'
'x, y-1/2, -z-1/2'
'-x, y, z'
'x, -y-1/2, z-1/2'
'-x+1/2, -y+1/2, -z'
'x+1/2, y, -z-1/2'
'-x+1/2, y+1/2, z'
'x+1/2, -y, z-1/2'

loop_
_atom_site_type_symbol
_atom_site_label
_atom_site_fract_x
_atom_site_fract_y
_atom_site_fract_z
_atom_site_U_iso_or_equiv
_atom_site_adp_type
_atom_site_calc_flag
_atom_site_occupancy
Pt Pt1 0.5000 0.37721(2) 0.50594(2) 0.00882(8) Uani d 1
Mo Mo1 0.40210(3) 0.43798(2) 0.34971(3) 0.01424(11) Uani d 1
Mo Mo2 0.30535(3) 0.36824(2) 0.49776(3) 0.01495(11) Uani d 1
Mo Mo3 0.40452(2) 0.29903(2) 0.65278(3) 0.01481(11) Uani d 1
O O1C 0.5000 0.4557(2) 0.4473(3) 0.0123(10) Uani d 1
H H1 0.5000 0.485(6) 0.495(8) 0.018 Uiso d 0.5
O O2C 0.41239(19) 0.36081(16) 0.4244(2) 0.0125(7) Uani d 1
O O3C 0.41006(19) 0.39059(16) 0.5875(2) 0.0131(7) Uani d 1
H H3 0.402(3) 0.4250(19) 0.623(3) 0.020 Uiso d 1
O O4C 0.5000 0.2979(2) 0.5621(3) 0.0131(10) Uani d 1
O O5B 0.5000 0.4138(2) 0.2959(3) 0.0160(11) Uani d 1
O O6B 0.3265(2) 0.44740(18) 0.4460(2) 0.0208(8) Uani d 1
O O7B 0.3379(2) 0.29588(17) 0.5512(2) 0.0176(8) Uani d 1
O O8B 0.5000 0.3212(2) 0.7162(3) 0.0158(11) Uani d 1
O O9T 0.4015(2) 0.51246(17) 0.3235(3) 0.0187(8) Uani d 1
O O10T 0.3402(2) 0.40612(17) 0.2754(2) 0.0196(8) Uani d 1
O O11T 0.2431(2) 0.3418(2) 0.4200(3) 0.0266(9) Uani d 1
O O12T 0.2448(2) 0.3962(2) 0.5763(3) 0.0273(10) Uani d 1
O O13T 0.3397(2) 0.33250(19) 0.7226(3) 0.0237(9) Uani d 1
O O14T 0.4017(2) 0.22555(18) 0.6778(3) 0.0228(9) Uani d 1
K K1 0.2500 0.30728(8) 0.2500 0.0221(4) Uani d 1
K K2 0.2500 0.43286(8) 0.7500 0.0267(4) Uani d 1
K K3 0.5000 0.28050(8) 0.33118(12) 0.0254(4) Uani d 1
K K4 0.09783(17) 0.43827(17) 0.5206(2) 0.0371(7) Uani d 0.5
K K5 0.09202(17) 0.3486(2) 0.4765(2) 0.0595(12) Uani d 0.5
K K6 0.1660(5) 0.2717(3) 0.6235(4) 0.0478(19) Uani d 0.25
O O1W 0.1839(3) 0.4814(2) 0.3701(4) 0.0412(13) Uani d 1
H H1A 0.159(4) 0.451(2) 0.346(5) 0.062 Uiso d 1
H H1B 0.219(4) 0.465(3) 0.402(4) 0.062 Uiso d 1
O O2W 0.0345(5) 0.3851(4) 0.3785(6) 0.033(2) Uani d 0.5
H H2A 0.066(6) 0.355(3) 0.371(10) 0.049 Uiso d 0.5
H H2B 0.065(6) 0.414(4) 0.363(10) 0.049 Uiso d 0.5
O O3W 0.4326(6) 0.4488(5) 0.9311(7) 0.041(3) Uani d 0.5
H H3A 0.466(7) 0.470(6) 0.958(7) 0.062 Uiso d 0.5
H H3B 0.446(9) 0.452(7) 0.878(3) 0.062 Uiso d 0.5
O O4W 0.4571(6) 0.4175(4) 0.8141(6) 0.038(2) Uani d 0.5
H H4A 0.448(8) 0.448(4) 0.785(8) 0.057 Uiso d 0.5
H H4B 0.5000 0.424(5) 0.842(4) 0.057 Uiso d 1
O O5W 0.0461(6) 0.2998(5) 0.5369(7) 0.051(3) Uani d 0.5
H H5A 0.0637 0.2610 0.5192 0.077 Uiso calc 0.5
H H5B 0.0637 0.3054 0.5958 0.077 Uiso calc 0.5

loop_
_atom_site_aniso_label
_atom_site_aniso_U_11
_atom_site_aniso_U_22
_atom_site_aniso_U_33
_atom_site_aniso_U_12
_atom_site_aniso_U_13
_atom_site_aniso_U_23
Pt1 0.00455(12) 0.00998(13) 0.01192(13) 0.000 0.000 -0.00001(10)
Mo1 0.0159(2) 0.0116(2) 0.0152(2) 0.00145(17) -0.00367(16) 0.00085(17)
Mo2 0.0058(2) 0.0224(3) 0.0166(2) -0.00089(16) 0.00046(15) 0.00087(18)
Mo3 0.0083(2) 0.0173(2) 0.0188(2) -0.00036(17) 0.00244(16) 0.00565(18)
O1C 0.013(2) 0.011(2) 0.014(2) 0.000 0.000 0.0032(19)
O2C 0.0108(17) 0.0133(18) 0.0134(17) -0.0018(14) -0.0018(13) -0.0013(14)
O3C 0.0082(16) 0.0160(19) 0.0151(17) 0.0009(14) 0.0038(13) -0.0016(14)
O4C 0.012(2) 0.010(2) 0.017(3) 0.000 0.000 0.003(2)
O5B 0.014(2) 0.017(3) 0.018(3) 0.000 0.000 -0.005(2)
O6B 0.0136(18) 0.029(2) 0.0201(19) 0.0078(17) 0.0040(15) 0.0056(17)
O7B 0.0113(18) 0.021(2) 0.0211(19) -0.0064(15) -0.0024(14) 0.0052(16)
O8B 0.012(2) 0.018(3) 0.017(3) 0.000 0.000 0.001(2)
O9T 0.020(2) 0.0154(19) 0.021(2) -0.0003(15) -0.0019(16) 0.0000(15)
O10T 0.0150(19) 0.022(2) 0.0214(19) -0.0014(16) -0.0032(15) -0.0007(16)
O11T 0.0155(19) 0.045(3) 0.020(2) -0.0050(19) -0.0028(15) 0.0079(19)
O12T 0.0132(19) 0.046(3) 0.023(2) 0.0072(18) 0.0036(16) 0.006(2)
O13T 0.0104(18) 0.037(3) 0.024(2) 0.0049(17) 0.0041(15) 0.0083(18)
O14T 0.0162(19) 0.025(2) 0.028(2) -0.0049(16) -0.0038(16) 0.0080(18)
K1 0.0160(8) 0.0282(10) 0.0223(9) 0.000 0.0027(6) 0.000
K2 0.0275(10) 0.0299(10) 0.0227(9) 0.000 0.0033(7) 0.000
K3 0.0253(9) 0.0248(10) 0.0262(9) 0.000 0.000 -0.0107(7)
K4 0.0198(14) 0.061(2) 0.0307(16) 0.0001(13) -0.0029(12) -0.0010(15)
K5 0.0178(15) 0.118(4) 0.0425(19) 0.0099(18) 0.0007(13) -0.013(2)
K6 0.091(5) 0.019(3) 0.034(3) -0.010(3) 0.037(3) -0.007(2)
O1W 0.038(3) 0.039(3) 0.047(3) 0.016(2) -0.017(2) -0.010(2)
O2W 0.039(5) 0.037(5) 0.022(4) 0.006(4) 0.007(4) 0.000(4)
O3W 0.024(5) 0.067(8) 0.032(6) 0.010(5) -0.009(5) -0.005(5)
O4W 0.052(6) 0.027(5) 0.035(5) 0.004(5) -0.002(4) 0.001(4)
O5W 0.059(7) 0.049(7) 0.045(6) 0.016(6) -0.003(5) -0.021(5)

loop_
_atom_type_symbol
_atom_type_description
_atom_type_scat_dispersion_real
_atom_type_scat_dispersion_imag
_atom_type_scat_source
K K 0.2009 0.2494 'International Tables Vol C Tables 4.2.6.8 and 6.1.1.4'
Pt Pt -1.7033 8.3905 'International Tables Vol C Tables 4.2.6.8 and 6.1.1.4'
Mo Mo -1.6832 0.6857 'International Tables Vol C Tables 4.2.6.8 and 6.1.1.4'
O O 0.0106 0.0060 'International Tables Vol C Tables 4.2.6.8 and 6.1.1.4'
H H 0.0000 0.0000 'International Tables Vol C Tables 4.2.6.8 and 6.1.1.4'

loop_
_geom_angle_atom_site_label_1
_geom_angle_atom_site_label_2
_geom_angle_atom_site_label_3
_geom_angle_site_symmetry_1
_geom_angle_site_symmetry_3
_geom_angle
_geom_angle_publ_flag
Pt1 O1C Mo1 . . 98.38(17) y
Mo1 O1C Mo1 . 11_655 92.86(18) y
Pt1 O2C Mo1 . . 104.91(15) y
Pt1 O2C Mo2 . . 105.82(15) y
Mo1 O2C Mo2 . . 99.12(14) y
Pt1 O3C Mo2 . . 99.35(15) y
Pt1 O3C Mo3 . . 99.91(14) y
Mo2 O3C Mo3 . . 92.10(13) y
Pt1 O4C Mo3 . . 106.09(17) y
Mo3 O4C Mo3 . 11_655 97.5(2) y
O2C Pt1 O2C 11_655 . 96.4(2) ?
O2C Pt1 O3C 11_655 . 177.79(14) ?
O2C Pt1 O3C . . 82.50(15) ?
O2C Pt1 O3C 11_655 11_655 82.50(15) ?
O2C Pt1 O3C . 11_655 177.79(14) ?
O3C Pt1 O3C . 11_655 98.6(2) ?
O2C Pt1 O4C 11_655 . 96.31(14) ?
O2C Pt1 O4C . . 96.31(14) ?
O3C Pt1 O4C . . 81.95(14) ?
O3C Pt1 O4C 11_655 . 81.94(14) ?
O2C Pt1 O1C 11_655 . 82.88(14) ?
O2C Pt1 O1C . . 82.88(14) ?
O3C Pt1 O1C . . 98.84(14) ?
O3C Pt1 O1C 11_655 . 98.84(14) ?
O4C Pt1 O1C . . 178.8(2) ?
O10T Mo1 O9T . . 104.34(18) ?
O10T Mo1 O5B . . 96.18(18) ?
O9T Mo1 O5B . . 100.4(2) ?
O10T Mo1 O6B . . 99.42(17) ?
O9T Mo1 O6B . . 93.92(17) ?
O5B Mo1 O6B . . 155.52(18) ?
O10T Mo1 O2C . . 94.06(16) ?
O9T Mo1 O2C . . 159.58(16) ?
O5B Mo1 O2C . . 86.13(18) ?
O6B Mo1 O2C . . 74.10(15) ?
O10T Mo1 O1C . . 164.43(18) ?
O9T Mo1 O1C . . 89.35(18) ?
O5B Mo1 O1C . . 73.73(16) ?
O6B Mo1 O1C . . 86.76(15) ?
O2C Mo1 O1C . . 73.78(15) ?
O11T Mo2 O12T . . 105.6(2) ?
O11T Mo2 O7B . . 100.41(18) ?
O12T Mo2 O7B . . 100.32(18) ?
O11T Mo2 O6B . . 98.06(18) ?
O12T Mo2 O6B . . 93.40(19) ?
O7B Mo2 O6B . . 153.03(15) ?
O11T Mo2 O2C . . 96.48(16) ?
O12T Mo2 O2C . . 155.60(17) ?
O7B Mo2 O2C . . 85.55(15) ?
O6B Mo2 O2C . . 72.94(14) ?
O11T Mo2 O3C . . 167.10(17) ?
O12T Mo2 O3C . . 86.74(16) ?
O7B Mo2 O3C . . 73.03(14) ?
O6B Mo2 O3C . . 84.81(14) ?
O2C Mo2 O3C . . 72.23(13) ?
O14T Mo3 O13T . . 105.6(2) ?
O14T Mo3 O7B . . 97.66(17) ?
O13T Mo3 O7B . . 99.35(17) ?
O14T Mo3 O8B . . 99.1(2) ?
O13T Mo3 O8B . . 95.24(18) ?
O7B Mo3 O8B . . 153.87(17) ?
O14T Mo3 O4C . . 99.17(19) ?
O13T Mo3 O4C . . 154.17(19) ?
O7B Mo3 O4C . . 84.17(15) ?
O8B Mo3 O4C . . 73.51(16) ?
O14T Mo3 O3C . . 167.13(17) ?
O13T Mo3 O3C . . 84.56(16) ?
O7B Mo3 O3C . . 72.52(14) ?
O8B Mo3 O3C . . 87.51(17) ?
O4C Mo3 O3C . . 72.02(15) ?
Pt1 O1C Mo1 . 11_655 98.38(17) ?
Mo1 O5B Mo1 . 11_655 117.5(3) ?
Mo1 O6B Mo2 . . 108.78(18) ?
Mo2 O7B Mo3 . . 119.1(2) ?
Mo3 O8B Mo3 11_655 . 111.0(2) ?
O10T K1 O10T . 8_545 69.96(16) ?
O10T K1 O11T . 8_545 83.21(13) ?
O10T K1 O11T 8_545 8_545 69.68(12) ?
O10T K1 O11T . . 69.68(12) ?
O10T K1 O11T 8_545 . 83.21(13) ?
O11T K1 O11T 8_545 . 147.0(2) ?
O10T K1 O14T . 13_556 130.28(12) ?
O10T K1 O14T 8_545 13_556 77.07(11) ?
O11T K1 O14T 8_545 13_556 118.84(11) ?
O11T K1 O14T . 13_556 70.39(12) ?
O10T K1 O14T . 12_565 77.07(11) ?
O10T K1 O14T 8_545 12_565 130.28(12) ?
O11T K1 O14T 8_545 12_565 70.39(12) ?
O11T K1 O14T . 12_565 118.84(11) ?
O14T K1 O14T 13_556 12_565 150.10(18) ?
O13T K2 O13T . 8_546 69.14(16) ?
O13T K2 O12T . . 68.14(12) ?
O13T K2 O12T 8_546 . 83.57(13) ?
O13T K2 O12T . 8_546 83.57(13) ?
O13T K2 O12T 8_546 8_546 68.14(12) ?
O12T K2 O12T . 8_546 145.8(2) ?
O13T K2 O1W . 6 116.05(13) ?
O13T K2 O1W 8_546 6 131.23(13) ?
O12T K2 O1W . 6 145.01(14) ?
O12T K2 O1W 8_546 6 64.73(13) ?
O13T K2 O1W . 3_566 131.23(13) ?
O13T K2 O1W 8_546 3_566 116.05(13) ?
O12T K2 O1W . 3_566 64.73(13) ?
O12T K2 O1W 8_546 3_566 145.01(14) ?
O1W K2 O1W 6 3_566 96.3(2) ?
O13T K2 O9T . 6 147.91(12) ?
O13T K2 O9T 8_546 6 79.69(11) ?
O12T K2 O9T . 6 116.73(11) ?
O12T K2 O9T 8_546 6 77.81(11) ?
O1W K2 O9T 6 6 79.00(12) ?
O1W K2 O9T 3_566 6 69.48(13) ?
O13T K2 O9T . 3_566 79.69(11) ?
O13T K2 O9T 8_546 3_566 147.92(12) ?
O12T K2 O9T . 3_566 77.81(11) ?
O12T K2 O9T 8_546 3_566 116.74(11) ?
O1W K2 O9T 6 3_566 69.48(13) ?
O1W K2 O9T 3_566 3_566 79.00(12) ?
O9T K2 O9T 6 3_566 132.12(16) ?
O2C K3 O2C . 11_655 64.72(14) ?
O2C K3 O5W . 7_556 101.0(2) ?
O2C K3 O5W 11_655 7_556 84.2(2) ?
O2C K3 O5W . 13_556 84.2(2) ?
O2C K3 O5W 11_655 13_556 101.0(2) ?
O5W K3 O5W 7_556 13_556 31.6(4) ?
O2C K3 O14T . 12_565 99.06(11) ?
O2C K3 O14T 11_655 12_565 140.13(13) ?
O5W K3 O14T 7_556 12_565 135.6(2) ?
O5W K3 O14T 13_556 12_565 113.9(2) ?
O2C K3 O14T . 2_654 140.14(13) ?
O2C K3 O14T 11_655 2_654 99.06(11) ?
O5W K3 O14T 7_556 2_654 113.9(2) ?
O5W K3 O14T 13_556 2_654 135.6(2) ?
O14T K3 O14T 12_565 2_654 69.49(16) ?
O2C K3 O8B . 2_654 147.63(7) ?
O2C K3 O8B 11_655 2_654 147.63(7) ?
O5W K3 O8B 7_556 2_654 86.3(2) ?
O5W K3 O8B 13_556 2_654 86.3(2) ?
O14T K3 O8B 12_565 2_654 57.34(11) ?
O14T K3 O8B 2_654 2_654 57.34(11) ?
O2C K3 O5B . . 56.17(11) ?
O2C K3 O5B 11_655 . 56.16(11) ?
O5W K3 O5B 7_556 . 139.2(2) ?
O5W K3 O5B 13_556 . 139.2(2) ?
O14T K3 O5B 12_565 . 84.27(12) ?
O14T K3 O5B 2_654 . 84.27(12) ?
O8B K3 O5B 2_654 . 131.98(15) ?
O3W K4 O2W 8_546 . 123.0(7) ?
O3W K4 O4W 8_546 8_546 28.4(7) ?
O2W K4 O4W . 8_546 122.9(3) ?
O3W K4 O12T 8_546 . 108.9(6) ?
O2W K4 O12T . . 116.4(2) ?
O4W K4 O12T 8_546 . 87.2(2) ?
O3W K4 O1W 8_546 3_566 69.1(7) ?
O2W K4 O1W . 3_566 162.1(3) ?
O4W K4 O1W 8_546 3_566 74.3(3) ?
O12T K4 O1W . 3_566 65.64(16) ?
O3W K4 O3W 8_546 14_457 41.1(6) ?
O2W K4 O3W . 14_457 82.6(3) ?
O4W K4 O3W 8_546 14_457 56.8(3) ?
O12T K4 O3W . 14_457 143.3(2) ?
O1W K4 O3W 3_566 14_457 106.2(3) ?
O3W K4 O1W 8_546 . 145.6(8) ?
O2W K4 O1W . . 72.2(2) ?
O4W K4 O1W 8_546 . 164.8(3) ?
O12T K4 O1W . . 85.57(15) ?
O1W K4 O1W 3_566 . 90.59(19) ?
O3W K4 O1W 14_457 . 131.1(3) ?
O3W K4 O3W 8_546 6_554 93.5(8) ?
O2W K4 O3W . 6_554 86.3(3) ?
O4W K4 O3W 8_546 6_554 121.7(3) ?
O12T K4 O3W . 6_554 126.5(2) ?
O1W K4 O3W 3_566 6_554 79.4(3) ?
O3W K4 O3W 14_457 6_554 83.3(3) ?
O1W K4 O3W . 6_554 54.5(2) ?
O3W K4 O5W 8_546 . 92.1(8) ?
O2W K4 O5W . . 62.3(3) ?
O4W K4 O5W 8_546 . 71.1(3) ?
O12T K4 O5W . . 83.3(2) ?
O1W K4 O5W 3_566 . 134.1(2) ?
O3W K4 O5W 14_457 . 78.6(3) ?
O1W K4 O5W . . 121.1(2) ?
O3W K4 O5W 6_554 . 145.3(3) ?
O5W K5 O11T . . 126.2(4) ?
O2W K5 O11T . . 103.6(3) ?
O5W K5 O3W . 8_546 100.9(4) ?
O2W K5 O3W . 8_546 89.0(4) ?
O11T K5 O3W . 8_546 111.3(3) ?
O5W K5 O5W . 11 30.0(4) ?
O2W K5 O5W . 11 91.0(4) ?
O11T K5 O5W . 11 152.7(3) ?
O3W K5 O5W 8_546 11 91.6(3) ?
O5W K5 O2W . 11 98.9(4) ?
O2W K5 O2W . 11 21.7(3) ?
O11T K5 O2W . 11 124.7(3) ?
O3W K5 O2W 8_546 11 85.5(3) ?
O5W K5 O2W 11 11 69.7(3) ?
O5W K5 O14T . 13_556 95.6(4) ?
O2W K5 O14T . 13_556 68.3(3) ?
O11T K5 O14T . 13_556 70.56(14) ?
O3W K5 O14T 8_546 13_556 156.5(3) ?
O5W K5 O14T 11 13_556 94.5(3) ?
O2W K5 O14T 11 13_556 75.4(2) ?
O5W K5 K5 . 11 62.0(4) ?
O2W K5 K5 . 11 60.8(3) ?
O5W K5 O12T . . 109.2(4) ?
O2W K5 O12T . . 128.6(4) ?
O11T K5 O12T . . 54.31(13) ?
O3W K5 O12T 8_546 . 65.4(2) ?
O5W K5 O12T 11 . 130.8(3) ?
O2W K5 O12T 11 . 142.4(3) ?
O14T K5 O12T 13_556 . 124.24(14) ?
O5W K6 O13T . 8_546 108.0(3) ?
O5W K6 O11T . 13_556 119.7(3) ?
O13T K6 O11T 8_546 13_556 128.8(3) ?
O5W K6 O7B . 13_556 69.0(3) ?
O13T K6 O7B 8_546 13_556 176.7(3) ?
O11T K6 O7B 13_556 13_556 53.59(14) ?
O5W K6 O7B . . 120.2(3) ?
O13T K6 O7B 8_546 . 104.7(3) ?
O11T K6 O7B 13_556 . 67.06(18) ?
O7B K6 O7B 13_556 . 78.15(17) ?
O5W K6 O12T . . 89.2(3) ?
O13T K6 O12T 8_546 . 76.85(18) ?
O11T K6 O12T 13_556 . 118.9(2) ?
O7B K6 O12T 13_556 . 104.03(19) ?
O7B K6 O12T . . 52.07(14) ?
O5W K6 O2C . 13_556 78.0(3) ?
O13T K6 O2C 8_546 13_556 128.6(2) ?
O11T K6 O2C 13_556 13_556 52.97(13) ?
O7B K6 O2C 13_556 13_556 50.21(13) ?
O7B K6 O2C . 13_556 115.9(2) ?
O12T K6 O2C . 13_556 153.9(2) ?
H1A O1W H1B . . 103(4) ?
H2A O2W H2B . . 101(5) ?
H3A O3W H3B . . 105(5) ?
H4A O4W H4B . . 107(5) ?
H5A O5W H5B . . 107.1 ?

loop_
_geom_bond_atom_site_label_1
_geom_bond_atom_site_label_2
_geom_bond_site_symmetry_2
_geom_bond_distance
_geom_bond_publ_flag
Pt1 O1C . 2.003(5) y
Pt1 O2C . 1.981(3) y
Pt1 O3C . 2.000(3) y
Pt1 O4C . 2.001(5) y
Mo1 O1C . 2.277(3) y
Mo1 O2C . 2.110(4) y
Mo2 O2C . 2.141(3) y
Mo2 O3C . 2.307(4) y
Mo3 O3C . 2.316(4) y
Mo3 O4C . 2.140(3) y
Pt1 O2C 11_655 1.981(3) ?
Pt1 O3C 11_655 2.000(3) ?
Pt1 K3 . 3.4943(18) ?
Mo1 O10T . 1.717(4) ?
Mo1 O9T . 1.740(4) ?
Mo1 O5B . 1.930(3) ?
Mo1 O6B . 1.978(4) ?
Mo1 K3 . 3.9494(17) ?
Mo2 O11T . 1.709(4) ?
Mo2 O12T . 1.714(4) ?
Mo2 O7B . 1.921(4) ?
Mo2 O6B . 2.002(4) ?
Mo3 O14T . 1.714(4) ?
Mo3 O13T . 1.717(4) ?
Mo3 O7B . 1.939(4) ?
Mo3 O8B . 1.953(3) ?
Mo3 Mo3 11_655 3.2187(8) ?
O1C Mo1 11_655 2.278(3) ?
O1C H1 . 0.99(3) ?
O2C K3 . 2.759(4) ?
O2C K6 13_556 3.370(7) ?
O3C H3 . 0.97(3) ?
O4C Mo3 11_655 2.140(3) ?
O5B Mo1 11_655 1.930(3) ?
O5B K3 . 3.077(6) ?
O7B K6 13_556 3.121(7) ?
O7B K6 . 3.155(8) ?
O8B Mo3 11_655 1.953(3) ?
O8B K3 2_655 2.921(5) ?
O9T K2 6_554 3.060(4) ?
O10T K1 . 2.740(4) ?
O11T K5 . 2.698(5) ?
O11T K1 . 2.760(4) ?
O11T K6 13_556 3.074(8) ?
O12T K4 . 2.792(5) ?
O12T K2 . 2.828(4) ?
O12T K5 . 3.195(6) ?
O12T K6 . 3.210(7) ?
O13T K6 8_546 2.765(7) ?
O13T K2 . 2.768(4) ?
O14T K1 13_556 2.890(4) ?
O14T K3 2_655 2.907(4) ?
O14T K5 13_556 2.934(6) ?
K1 O10T 8_545 2.740(4) ?
K1 O11T 8_545 2.760(4) ?
K1 O14T 13_556 2.890(4) ?
K1 O14T 12_565 2.890(4) ?
K2 O13T 8_546 2.768(4) ?
K2 O12T 8_546 2.828(4) ?
K2 O1W 6 2.919(6) ?
K2 O1W 3_566 2.919(6) ?
K2 O9T 6 3.060(4) ?
K2 O9T 3_566 3.060(4) ?
K3 O2C 11_655 2.759(4) ?
K3 O5W 7_556 2.852(12) ?
K3 O5W 13_556 2.852(12) ?
K3 O14T 12_565 2.907(4) ?
K3 O14T 2_654 2.907(4) ?
K3 O8B 2_654 2.921(5) ?
K4 O3W 8_546 0.940(11) ?
K4 O2W . 2.735(10) ?
K4 O4W 8_546 2.773(11) ?
K4 O1W 3_566 2.884(6) ?
K4 O3W 14_457 2.894(10) ?
K4 O1W . 2.923(7) ?
K4 O3W 6_554 2.963(12) ?
K4 O5W . 3.274(12) ?
K5 O5W . 1.647(13) ?
K5 O2W . 1.987(10) ?
K5 O3W 8_546 2.723(13) ?
K5 O5W 11 2.744(11) ?
K5 O2W 11 2.750(9) ?
K5 O14T 13_556 2.934(6) ?
K6 O5W . 2.512(14) ?
K6 O13T 8_546 2.765(7) ?
K6 O11T 13_556 3.074(8) ?
K6 O7B 13_556 3.121(7) ?
K6 O2C 13_556 3.370(7) ?
O1W H1A . 0.88(3) ?
O1W H1B . 0.86(3) ?
O2W H2A . 0.86(3) ?
O2W H2B . 0.87(3) ?
O3W H3A . 0.86(3) ?
O3W H3B . 0.85(3) ?
O4W H4A . 0.85(3) ?
O4W H4B . 0.85(3) ?
O5W H5A . 0.9700 ?
O5W H5B . 0.9700 ?

loop_
_geom_hbond_atom_site_label_D
_geom_hbond_atom_site_label_H
_geom_hbond_atom_site_label_A
_geom_hbond_site_symmetry_A
_geom_hbond_distance_DH
_geom_hbond_distance_HA
_geom_hbond_distance_DA
_geom_hbond_angle_DHA
O1C H1 O1C 9_666 0.99(3) 1.62(6) 2.595(10) 165(17)
O3C H3 O9T 3_566 0.97(3) 1.64(3) 2.605(5) 171(5)
O3W H3B O4W 11_655 0.85(3) 2.07(14) 2.697(15) 130(15)
O4W H4A O9T 3_566 0.85(3) 2.06(7) 2.826(11) 150(12)
O4W H4B O3W 11_655 0.85(3) 1.89(5) 2.697(15) 159(5)
